data_7156267
loop_
_publ_author_name
'Zhang, Yixin'
'Ma, Haojie'
'Liu, Xingxing'
'Cui, Xinfeng'
'Wang, Shaohua'
'Zhan, Zhenzhen'
'Pu, Jinghong'
'Huang, Guosheng'

_publ_section_title
;
 The synthesis of multi-substituted pyrrolidinones via a direct [3 + 2]
 cycloaddition of azaoxyallyl cations with aromatic ethylenes.
;
_journal_issue 24
_journal_name_full 'Organic &amp; biomolecular chemistry'
_journal_page_first 4439
_journal_page_last 4442
_journal_paper_doi 10.1039/c8ob00899j
_journal_volume 16
_journal_year 2018
_chemical_formula_moiety 'C18 H19 N O2'
_chemical_formula_sum 'C18 H19 N O2'
_chemical_formula_weight 281.34
_space_group_crystal_system monoclinic
_space_group_IT_number 14
_space_group_name_Hall '-P 2yn'
_space_group_name_H-M_alt 'P 1 21/n 1'
_symmetry_space_group_name_Hall '-P 2yn'
_symmetry_space_group_name_H-M 'P 1 21/n 1'
_atom_sites_solution_hydrogens geom
_atom_sites_solution_primary direct
_atom_sites_solution_secondary difmap
_audit_creation_date 2017-03-01
_audit_creation_method
;
Olex2 1.2
(compiled 2017.02.23 svn.r3390 for OlexSys, GUI svn.r5320)
;
_audit_update_record
;
2018-04-10 deposited with the CCDC.
2018-05-25 downloaded from the CCDC.
;
_cell_angle_alpha 90.00
_cell_angle_beta 91.789(8)
_cell_angle_gamma 90.00
_cell_formula_units_Z 4
_cell_length_a 5.4408(4)
_cell_length_b 10.1935(9)
_cell_length_c 27.458(2)
_cell_measurement_reflns_used 982
_cell_measurement_temperature 293(2)
_cell_measurement_theta_max 23.2300
_cell_measurement_theta_min 3.7910
_cell_volume 1522.1(2)
_computing_cell_refinement
;
CrysAlisPro, Agilent Technologies,
Version 1.171.36.28 (release 01-02-2013 CrysAlis171 .NET)
(compiled Feb  1 2013,16:14:44)
;
_computing_data_collection
;
CrysAlisPro, Agilent Technologies,
Version 1.171.36.28 (release 01-02-2013 CrysAlis171 .NET)
(compiled Feb  1 2013,16:14:44)
;
_computing_data_reduction
;
CrysAlisPro, Agilent Technologies,
Version 1.171.36.28 (release 01-02-2013 CrysAlis171 .NET)
(compiled Feb  1 2013,16:14:44)
;
_computing_molecular_graphics 'Olex2 (Dolomanov et al., 2009)'
_computing_publication_material 'Olex2 (Dolomanov et al., 2009)'
_computing_structure_refinement 'ShelXL (Sheldrick, 2015)'
_computing_structure_solution 'ShelXS (Sheldrick, 2008)'
_diffrn_ambient_temperature 293(2)
_diffrn_detector_area_resol_mean 16.0733
_diffrn_measured_fraction_theta_full 0.998
_diffrn_measured_fraction_theta_max 0.998
_diffrn_measurement_details
;
#__ type_ start__ end____ width___ exp.time_
  1 omega  -16.00   63.00   1.0000   16.0000
omega____ theta____ kappa____ phi______ frames
    -       22.6305  -99.0000  -60.0000 79

#__ type_ start__ end____ width___ exp.time_
  2 omega   42.00   77.00   1.0000   16.0000
omega____ theta____ kappa____ phi______ frames
    -       22.6305  178.0000  120.0000 35

#__ type_ start__ end____ width___ exp.time_
  3 omega   -5.00   96.00   1.0000   16.0000
omega____ theta____ kappa____ phi______ frames
    -       22.6305   38.0000  -90.0000 101
;
_diffrn_measurement_device_type 'SuperNova, Dual, Cu at zero, Eos'
_diffrn_measurement_method '\w scans'
_diffrn_orient_matrix_UB_11 -0.1023558000
_diffrn_orient_matrix_UB_12 -0.0337536000
_diffrn_orient_matrix_UB_13 0.0092917000
_diffrn_orient_matrix_UB_21 0.0574353000
_diffrn_orient_matrix_UB_22 0.0001389000
_diffrn_orient_matrix_UB_23 0.0235433000
_diffrn_orient_matrix_UB_31 -0.0568639000
_diffrn_orient_matrix_UB_32 0.0608735000
_diffrn_orient_matrix_UB_33 0.0051983000
_diffrn_radiation_monochromator mirror
_diffrn_radiation_type MoK\a
_diffrn_radiation_wavelength 0.71073
_diffrn_reflns_av_R_equivalents 0.0342
_diffrn_reflns_av_unetI/netI 0.0701
_diffrn_reflns_limit_h_max 5
_diffrn_reflns_limit_h_min -6
_diffrn_reflns_limit_k_max 12
_diffrn_reflns_limit_k_min -12
_diffrn_reflns_limit_l_max 33
_diffrn_reflns_limit_l_min -29
_diffrn_reflns_number 5409
_diffrn_reflns_theta_full 26.02
_diffrn_reflns_theta_max 26.02
_diffrn_reflns_theta_min 3.58
_diffrn_source 'SuperNova (Mo) X-ray Source'
_exptl_absorpt_coefficient_mu 0.080
_exptl_absorpt_correction_T_max 1.00000
_exptl_absorpt_correction_T_min 0.86544
_exptl_absorpt_correction_type multi-scan
_exptl_absorpt_process_details
;
CrysAlisPro, Agilent Technologies,
Version 1.171.36.28 (release 01-02-2013 CrysAlis171 .NET)
(compiled Feb  1 2013,16:14:44)
Empirical absorption correction using spherical harmonics,
 implemented in SCALE3 ABSPACK scaling algorithm.
;
_exptl_crystal_colour 'clear light colourless'
_exptl_crystal_colour_lustre clear
_exptl_crystal_colour_modifier light
_exptl_crystal_colour_primary colourless
_exptl_crystal_density_diffrn 1.228
_exptl_crystal_density_method 'not measured'
_exptl_crystal_description needle
_exptl_crystal_F_000 600
_exptl_crystal_size_max 0.18
_exptl_crystal_size_mid 0.05
_exptl_crystal_size_min 0.04
_refine_diff_density_max 0.177
_refine_diff_density_min -0.187
_refine_diff_density_rms 0.039
_refine_ls_extinction_method none
_refine_ls_goodness_of_fit_ref 1.028
_refine_ls_hydrogen_treatment constr
_refine_ls_matrix_type full
_refine_ls_number_parameters 191
_refine_ls_number_reflns 3004
_refine_ls_number_restraints 0
_refine_ls_restrained_S_all 1.028
_refine_ls_R_factor_all 0.1325
_refine_ls_R_factor_gt 0.0649
_refine_ls_shift/su_max 0.000
_refine_ls_shift/su_mean 0.000
_refine_ls_structure_factor_coef Fsqd
_refine_ls_weighting_details 'calc w=1/[\s^2^(Fo^2^)+(0.0564P)^2^+0.2671P] where P=(Fo^2^+2Fc^2^)/3'
_refine_ls_weighting_scheme calc
_refine_ls_wR_factor_gt 0.1389
_refine_ls_wR_factor_ref 0.1798
_reflns_number_gt 1538
_reflns_number_total 3004
_reflns_threshold_expression >2sigma(I)
_cod_data_source_file c8ob00899j2.cif
_cod_data_source_block zhangy_0228
_cod_depositor_comments 'Adding full bibliography for 7156267.cif.'
_cod_database_code 7156267
_reflns_odcompleteness_completeness 99.73
_reflns_odcompleteness_iscentric 1
_reflns_odcompleteness_theta 26.32
_olex2_refinement_description
;
1. Fixed Uiso
 At 1.2 times of:
  All C(H) groups, All C(H,H) groups
 At 1.5 times of:
  All C(H,H,H) groups
2.a Ternary CH refined with riding coordinates:
 C7(H7), C9(H9)
2.b Secondary CH2 refined with riding coordinates:
 C8(H8A,H8B), C12(H12A,H12B)
2.c Aromatic/amide H refined with riding coordinates:
 C1(H1), C2(H2), C3(H3), C4(H4), C5(H5), C14(H14), C15(H15), C16(H16),
 C17(H17), C18(H18)
2.d Idealised Me refined as rotating group:
 C11(H11A,H11B,H11C)
;
_olex2_date_sample_data_collection 2017-02-28
_olex2_submission_special_instructions 'No special instructions were received'

loop_
_space_group_symop_id
_space_group_symop_operation_xyz
1 'x, y, z'
2 '-x+1/2, y+1/2, -z+1/2'
3 '-x, -y, -z'
4 'x-1/2, -y-1/2, z-1/2'

loop_
_atom_site_label
_atom_site_type_symbol
_atom_site_fract_x
_atom_site_fract_y
_atom_site_fract_z
_atom_site_U_iso_or_equiv
_atom_site_adp_type
_atom_site_occupancy
_atom_site_calc_flag
_atom_site_refinement_flags_posn
O1 O 0.2313(4) 0.4902(2) 0.22817(9) 0.0831(8) Uani 1 d .
O2 O 0.0169(4) 0.55435(19) 0.13685(7) 0.0607(6) Uani 1 d .
N1 N -0.0388(5) 0.6116(2) 0.18150(9) 0.0551(7) Uani 1 d .
C1 C -0.0941(5) 0.8909(3) 0.14569(12) 0.0598(8) Uani 1 d .
H1 H 0.0399 0.8860 0.1675 0.072 Uiso 1 calc R
C2 C -0.1060(6) 0.9903(3) 0.11206(13) 0.0694(9) Uani 1 d .
H2 H 0.0197 1.0519 0.1112 0.083 Uiso 1 calc R
C3 C -0.3025(7) 0.9994(3) 0.07958(13) 0.0682(9) Uani 1 d .
H3 H -0.3100 1.0668 0.0567 0.082 Uiso 1 calc R
C4 C -0.4865(6) 0.9090(4) 0.08111(13) 0.0713(10) Uani 1 d .
H4 H -0.6204 0.9153 0.0594 0.086 Uiso 1 calc R
C5 C -0.4759(6) 0.8078(3) 0.11472(12) 0.0615(9) Uani 1 d .
H5 H -0.6018 0.7462 0.1152 0.074 Uiso 1 calc R
C6 C -0.2780(5) 0.7978(3) 0.14768(11) 0.0509(8) Uani 1 d .
C7 C -0.2670(6) 0.6881(3) 0.18438(11) 0.0576(8) Uani 1 d .
H7 H -0.4100 0.6305 0.1797 0.069 Uiso 1 calc R
C8 C -0.2431(6) 0.7322(3) 0.23809(11) 0.0651(9) Uani 1 d .
H8A H -0.1590 0.8159 0.2408 0.078 Uiso 1 calc R
H8B H -0.4038 0.7405 0.2521 0.078 Uiso 1 calc R
C9 C -0.0934(6) 0.6245(3) 0.26382(12) 0.0672(9) Uani 1 d .
H9 H -0.2091 0.5568 0.2739 0.081 Uiso 1 calc R
C10 C 0.0582(6) 0.5664(3) 0.22383(12) 0.0612(9) Uani 1 d .
C11 C 0.0558(7) 0.6649(4) 0.30820(12) 0.0849(11) Uani 1 d .
H11A H 0.1598 0.5935 0.3186 0.127 Uiso 1 calc GR
H11B H -0.0524 0.6876 0.3338 0.127 Uiso 1 calc GR
H11C H 0.1554 0.7394 0.3005 0.127 Uiso 1 calc GR
C12 C -0.1026(7) 0.4274(3) 0.13212(12) 0.0809(12) Uani 1 d .
H12A H -0.2770 0.4359 0.1377 0.097 Uiso 1 calc R
H12B H -0.0324 0.3665 0.1559 0.097 Uiso 1 calc R
C13 C -0.0641(6) 0.3782(3) 0.08186(12) 0.0574(8) Uani 1 d .
C14 C 0.1391(6) 0.3040(3) 0.07163(13) 0.0657(9) Uani 1 d .
H14 H 0.2554 0.2854 0.0962 0.079 Uiso 1 calc R
C15 C 0.1710(6) 0.2574(3) 0.02542(14) 0.0705(10) Uani 1 d .
H15 H 0.3084 0.2065 0.0191 0.085 Uiso 1 calc R
C16 C 0.0063(7) 0.2840(3) -0.01122(13) 0.0682(10) Uani 1 d .
H16 H 0.0305 0.2524 -0.0425 0.082 Uiso 1 calc R
C17 C -0.1938(7) 0.3572(4) -0.00183(14) 0.0777(11) Uani 1 d .
H17 H -0.3079 0.3760 -0.0268 0.093 Uiso 1 calc R
C18 C -0.2300(6) 0.4043(3) 0.04468(14) 0.0721(10) Uani 1 d .
H18 H -0.3687 0.4543 0.0507 0.087 Uiso 1 calc R

loop_
_atom_site_aniso_label
_atom_site_aniso_U_11
_atom_site_aniso_U_22
_atom_site_aniso_U_33
_atom_site_aniso_U_23
_atom_site_aniso_U_13
_atom_site_aniso_U_12
O1 0.0981(18) 0.0686(15) 0.0821(18) -0.0031(14) -0.0048(14) 0.0247(14)
O2 0.0843(15) 0.0456(12) 0.0533(13) -0.0095(10) 0.0207(11) -0.0079(11)
N1 0.0704(17) 0.0491(15) 0.0463(15) -0.0064(13) 0.0121(13) 0.0101(13)
C1 0.0531(18) 0.062(2) 0.064(2) 0.0005(18) -0.0030(16) -0.0031(17)
C2 0.069(2) 0.063(2) 0.076(2) 0.007(2) 0.0046(19) -0.0020(18)
C3 0.076(2) 0.064(2) 0.065(2) 0.0072(19) 0.0049(19) 0.012(2)
C4 0.064(2) 0.085(3) 0.064(2) -0.005(2) -0.0058(18) 0.017(2)
C5 0.0547(19) 0.067(2) 0.063(2) -0.0078(18) 0.0016(16) -0.0062(16)
C6 0.0511(17) 0.0528(18) 0.0491(18) -0.0028(15) 0.0066(15) 0.0040(15)
C7 0.0589(19) 0.0580(19) 0.0562(19) -0.0055(16) 0.0083(15) -0.0041(16)
C8 0.080(2) 0.064(2) 0.052(2) -0.0031(17) 0.0149(17) 0.0078(18)
C9 0.093(2) 0.054(2) 0.055(2) -0.0044(17) 0.0137(19) -0.0065(19)
C10 0.077(2) 0.0459(18) 0.061(2) -0.0018(17) 0.0036(18) -0.0042(18)
C11 0.117(3) 0.079(3) 0.059(2) -0.007(2) -0.004(2) 0.004(2)
C12 0.117(3) 0.061(2) 0.066(2) -0.0123(19) 0.027(2) -0.030(2)
C13 0.074(2) 0.0438(17) 0.0545(19) -0.0011(15) 0.0098(17) -0.0117(17)
C14 0.072(2) 0.064(2) 0.060(2) 0.0088(18) -0.0121(18) 0.0011(19)
C15 0.067(2) 0.067(2) 0.077(3) -0.009(2) 0.009(2) 0.0104(18)
C16 0.081(2) 0.068(2) 0.056(2) -0.0099(18) 0.0028(19) -0.009(2)
C17 0.081(3) 0.081(3) 0.070(3) -0.004(2) -0.018(2) 0.006(2)
C18 0.065(2) 0.060(2) 0.091(3) -0.007(2) 0.005(2) 0.0156(18)

loop_
_atom_type_symbol
_atom_type_description
_atom_type_scat_dispersion_real
_atom_type_scat_dispersion_imag
_atom_type_scat_source
C C 0.0033 0.0016 'International Tables Vol C Tables 4.2.6.8 and 6.1.1.4'
H H 0.0000 0.0000 'International Tables Vol C Tables 4.2.6.8 and 6.1.1.4'
N N 0.0061 0.0033 'International Tables Vol C Tables 4.2.6.8 and 6.1.1.4'
O O 0.0106 0.0060 'International Tables Vol C Tables 4.2.6.8 and 6.1.1.4'

loop_
_geom_angle_atom_site_label_1
_geom_angle_atom_site_label_2
_geom_angle_atom_site_label_3
_geom_angle
N1 O2 C12 109.9(2)
O2 N1 C7 118.4(2)
C10 N1 O2 121.7(2)
C10 N1 C7 116.4(3)
C2 C1 H1 119.5
C2 C1 C6 121.0(3)
C6 C1 H1 119.5
C1 C2 H2 119.8
C1 C2 C3 120.5(3)
C3 C2 H2 119.8
C2 C3 H3 120.3
C4 C3 C2 119.4(3)
C4 C3 H3 120.3
C3 C4 H4 119.7
C3 C4 C5 120.6(3)
C5 C4 H4 119.7
C4 C5 H5 119.9
C4 C5 C6 120.3(3)
C6 C5 H5 119.9
C1 C6 C5 118.2(3)
C1 C6 C7 121.6(3)
C5 C6 C7 120.3(3)
N1 C7 C6 112.0(2)
N1 C7 H7 110.0
N1 C7 C8 99.2(2)
C6 C7 H7 110.0
C6 C7 C8 115.1(3)
C8 C7 H7 110.0
C7 C8 H8A 110.7
C7 C8 H8B 110.7
H8A C8 H8B 108.8
C9 C8 C7 105.1(2)
C9 C8 H8A 110.7
C9 C8 H8B 110.7
C8 C9 H9 107.4
C10 C9 C8 103.9(3)
C10 C9 H9 107.4
C11 C9 C8 116.5(3)
C11 C9 H9 107.4
C11 C9 C10 113.8(3)
O1 C10 N1 125.6(3)
O1 C10 C9 127.8(3)
N1 C10 C9 106.5(3)
C9 C11 H11A 109.5
C9 C11 H11B 109.5
C9 C11 H11C 109.5
H11A C11 H11B 109.5
H11A C11 H11C 109.5
H11B C11 H11C 109.5
O2 C12 H12A 110.1
O2 C12 H12B 110.1
O2 C12 C13 107.9(2)
H12A C12 H12B 108.4
C13 C12 H12A 110.1
C13 C12 H12B 110.1
C14 C13 C12 120.8(3)
C18 C13 C12 121.2(3)
C18 C13 C14 118.1(3)
C13 C14 H14 119.8
C15 C14 C13 120.4(3)
C15 C14 H14 119.8
C14 C15 H15 119.4
C16 C15 C14 121.2(3)
C16 C15 H15 119.4
C15 C16 H16 120.4
C17 C16 C15 119.2(3)
C17 C16 H16 120.4
C16 C17 H17 119.8
C16 C17 C18 120.4(3)
C18 C17 H17 119.8
C13 C18 C17 120.8(3)
C13 C18 H18 119.6
C17 C18 H18 119.6

loop_
_geom_bond_atom_site_label_1
_geom_bond_atom_site_label_2
_geom_bond_distance
O1 C10 1.224(4)
O2 N1 1.399(3)
O2 C12 1.452(3)
N1 C7 1.471(4)
N1 C10 1.343(4)
C1 H1 0.9300
C1 C2 1.371(4)
C1 C6 1.381(4)
C2 H2 0.9300
C2 C3 1.374(5)
C3 H3 0.9300
C3 C4 1.362(4)
C4 H4 0.9300
C4 C5 1.384(4)
C5 H5 0.9300
C5 C6 1.389(4)
C6 C7 1.505(4)
C7 H7 0.9800
C7 C8 1.543(4)
C8 H8A 0.9700
C8 H8B 0.9700
C8 C9 1.526(4)
C9 H9 0.9800
C9 C10 1.515(4)
C9 C11 1.501(4)
C11 H11A 0.9600
C11 H11B 0.9600
C11 H11C 0.9600
C12 H12A 0.9700
C12 H12B 0.9700
C12 C13 1.489(4)
C13 C14 1.375(4)
C13 C18 1.368(4)
C14 H14 0.9300
C14 C15 1.371(4)
C15 H15 0.9300
C15 C16 1.354(4)
C16 H16 0.9300
C16 C17 1.351(4)
C17 H17 0.9300
C17 C18 1.384(5)
C18 H18 0.9300

loop_
_geom_torsion_atom_site_label_1
_geom_torsion_atom_site_label_2
_geom_torsion_atom_site_label_3
_geom_torsion_atom_site_label_4
_geom_torsion
O2 N1 C7 C6 -56.6(3)
O2 N1 C7 C8 -178.5(2)
O2 N1 C10 O1 13.6(5)
O2 N1 C10 C9 -164.6(2)
O2 C12 C13 C14 89.3(4)
O2 C12 C13 C18 -91.2(4)
N1 O2 C12 C13 173.0(3)
N1 C7 C8 C9 -28.5(3)
C1 C2 C3 C4 0.2(5)
C1 C6 C7 N1 -55.5(4)
C1 C6 C7 C8 56.7(4)
C2 C1 C6 C5 -0.1(5)
C2 C1 C6 C7 179.9(3)
C2 C3 C4 C5 -0.5(5)
C3 C4 C5 C6 0.6(5)
C4 C5 C6 C1 -0.2(4)
C4 C5 C6 C7 179.7(3)
C5 C6 C7 N1 124.5(3)
C5 C6 C7 C8 -123.2(3)
C6 C1 C2 C3 0.1(5)
C6 C7 C8 C9 -148.1(3)
C7 N1 C10 O1 172.0(3)
C7 N1 C10 C9 -6.2(4)
C7 C8 C9 C10 26.6(3)
C7 C8 C9 C11 152.6(3)
C8 C9 C10 O1 168.5(3)
C8 C9 C10 N1 -13.4(3)
C10 N1 C7 C6 144.3(3)
C10 N1 C7 C8 22.4(3)
C11 C9 C10 O1 40.8(5)
C11 C9 C10 N1 -141.0(3)
C12 O2 N1 C7 -85.8(3)
C12 O2 N1 C10 72.2(4)
C12 C13 C14 C15 179.0(3)
C12 C13 C18 C17 -179.4(3)
C13 C14 C15 C16 0.7(5)
C14 C13 C18 C17 0.0(5)
C14 C15 C16 C17 -0.5(5)
C15 C16 C17 C18 0.0(5)
C16 C17 C18 C13 0.2(5)
C18 C13 C14 C15 -0.5(5)
